data_7124738
loop_
_publ_author_name
'Singh, RahulKumar Rajmani'
'Pawar, Samir Kundlik'
'Huang, Min-Jie'
'Liu, Rai-Shung'

_publ_section_title
;
 Gold-catalyzed [3+2]-annulations of \a-aryl diazonitriles with ynamides
 and allenamides to yield 1-amino-1H-indenes.
;
_journal_issue 76
_journal_name_full 'Chemical communications (Cambridge, England)'
_journal_page_first 11434
_journal_page_last 11437
_journal_paper_doi 10.1039/c6cc04308a
_journal_volume 52
_journal_year 2016
_chemical_formula_sum 'C18 H16 N2 O2 S'
_chemical_formula_weight 324.39
_space_group_crystal_system monoclinic
_space_group_IT_number 14
_space_group_name_Hall '-P 2ybc'
_space_group_name_H-M_alt 'P 1 21/c 1'
_atom_sites_solution_hydrogens geom
_audit_creation_method SHELXL-2014/6
_audit_update_record
;
2016-03-18 deposited with the CCDC.
2016-08-22 downloaded from the CCDC.
;
_cell_angle_alpha 90
_cell_angle_beta 101.544(2)
_cell_angle_gamma 90
_cell_formula_units_Z 4
_cell_length_a 8.4209(5)
_cell_length_b 28.5775(16)
_cell_length_c 6.9049(4)
_cell_measurement_reflns_used 6405
_cell_measurement_temperature 100(2)
_cell_measurement_theta_max 26.4083
_cell_measurement_theta_min 2.8509
_cell_volume 1628.04(16)
_computing_cell_refinement 'SAINT V8.34A (Bruker AXS Inc., 2013)'
_computing_data_collection 'APEX2 (Bruker AXS, 2010)'
_computing_data_reduction 'SAINT V8.34A (Bruker AXS Inc., 2013)'
_computing_molecular_graphics 'SHELXTL (Sheldrick, 2008)'
_computing_publication_material SHELXTL
_computing_structure_refinement 'SHELXL-2014/6 (Sheldrick, 2014)'
_diffrn_ambient_temperature 100(2)
_diffrn_detector_area_resol_mean 8.3333
_diffrn_measured_fraction_theta_full 0.999
_diffrn_measured_fraction_theta_max 0.998
_diffrn_measurement_device_type 'Bruker APEX-II CCD'
_diffrn_measurement_method '\f and \w scans'
_diffrn_radiation_type MoK\a
_diffrn_radiation_wavelength 0.71073
_diffrn_reflns_av_R_equivalents 0.0276
_diffrn_reflns_av_unetI/netI 0.0248
_diffrn_reflns_Laue_measured_fraction_full 0.999
_diffrn_reflns_Laue_measured_fraction_max 0.998
_diffrn_reflns_limit_h_max 10
_diffrn_reflns_limit_h_min -9
_diffrn_reflns_limit_k_max 35
_diffrn_reflns_limit_k_min -25
_diffrn_reflns_limit_l_max 6
_diffrn_reflns_limit_l_min -8
_diffrn_reflns_number 14968
_diffrn_reflns_point_group_measured_fraction_full 0.999
_diffrn_reflns_point_group_measured_fraction_max 0.998
_diffrn_reflns_theta_full 25.242
_diffrn_reflns_theta_max 26.408
_diffrn_reflns_theta_min 1.425
_exptl_absorpt_coefficient_mu 0.210
_exptl_absorpt_correction_T_max 0.9485
_exptl_absorpt_correction_T_min 0.8991
_exptl_absorpt_correction_type multi-scan
_exptl_absorpt_process_details 'SADABS V2014/4 (Bruker AXS Inc.)'
_exptl_crystal_colour Colorless
_exptl_crystal_density_diffrn 1.323
_exptl_crystal_density_meas ?
_exptl_crystal_density_method 'not measured'
_exptl_crystal_description Lump
_exptl_crystal_F_000 680
_exptl_crystal_size_max 0.15
_exptl_crystal_size_mid 0.12
_exptl_crystal_size_min 0.12
_refine_diff_density_max 0.576
_refine_diff_density_min -0.710
_refine_diff_density_rms 0.271
_refine_ls_extinction_method none
_refine_ls_goodness_of_fit_ref 1.138
_refine_ls_hydrogen_treatment constr
_refine_ls_matrix_type full
_refine_ls_number_parameters 210
_refine_ls_number_reflns 3346
_refine_ls_number_restraints 0
_refine_ls_restrained_S_all 1.138
_refine_ls_R_factor_all 0.0405
_refine_ls_R_factor_gt 0.0341
_refine_ls_shift/su_max 0.001
_refine_ls_shift/su_mean 0.000
_refine_ls_structure_factor_coef Fsqd
_refine_ls_weighting_details 'w=1/[\s^2^(Fo^2^)+(0.0593P)^2^+0.5381P] where P=(Fo^2^+2Fc^2^)/3'
_refine_ls_weighting_scheme calc
_refine_ls_wR_factor_gt 0.0965
_refine_ls_wR_factor_ref 0.1087
_reflns_Friedel_coverage 0.000
_reflns_number_gt 3037
_reflns_number_total 3346
_reflns_threshold_expression 'I > 2\s(I)'
_cod_data_source_file c6cc04308a2.cif
_cod_data_source_block 150722LT_a
_cod_depositor_comments
;
The following automatic conversions were performed:

data item '_exptl_crystal_density_meas' value 'not measured' was
changed to '?' -- the value is perceived as not measured.

Automatic conversion script
Id: cif_fix_values 6909 2019-04-08 15:41:33Z antanas 
;
_cod_original_sg_symbol_H-M 'P 21/c'
_cod_database_code 7124738
_shelx_space_group_comment
;
The symmetry employed for this shelxl refinement is uniquely defined
by the following loop, which should always be used as a source of
symmetry information in preference to the above space-group names.
They are only intended as comments.
;
_shelxl_version_number 2014/6

loop_
_space_group_symop_operation_xyz
'x, y, z'
'-x, y+1/2, -z+1/2'
'-x, -y, -z'
'x, -y-1/2, z-1/2'

loop_
_atom_site_label
_atom_site_type_symbol
_atom_site_fract_x
_atom_site_fract_y
_atom_site_fract_z
_atom_site_U_iso_or_equiv
_atom_site_adp_type
_atom_site_occupancy
_atom_site_site_symmetry_order
_atom_site_calc_flag
_atom_site_refinement_flags_posn
_atom_site_refinement_flags_adp
C1 C 0.45935(17) 0.61879(5) 0.5171(2) 0.0139(3) Uani 1 1 d . .
H1 H 0.4247 0.5891 0.5734 0.017 Uiso 1 1 calc R U
C2 C 0.32134(18) 0.65379(5) 0.4879(2) 0.0155(3) Uani 1 1 d . .
C3 C 0.16957(19) 0.65137(6) 0.3664(2) 0.0196(3) Uani 1 1 d . .
H3 H 0.1396 0.6254 0.2810 0.024 Uiso 1 1 calc R U
C4 C 0.06161(19) 0.68822(6) 0.3730(2) 0.0219(4) Uani 1 1 d . .
H4 H -0.0432 0.6873 0.2907 0.026 Uiso 1 1 calc R U
C5 C 0.10538(19) 0.72620(6) 0.4984(2) 0.0213(3) Uani 1 1 d . .
H5 H 0.0295 0.7506 0.5018 0.026 Uiso 1 1 calc R U
C6 C 0.25922(19) 0.72890(5) 0.6191(2) 0.0180(3) Uani 1 1 d . .
H6 H 0.2899 0.7549 0.7039 0.022 Uiso 1 1 calc R U
C7 C 0.36568(18) 0.69229(5) 0.6113(2) 0.0146(3) Uani 1 1 d . .
C8 C 0.53261(18) 0.68435(5) 0.7204(2) 0.0132(3) Uani 1 1 d . .
C9 C 0.58965(17) 0.64269(5) 0.6705(2) 0.0133(3) Uani 1 1 d . .
C10 C 0.74927(17) 0.62149(5) 0.7403(2) 0.0142(3) Uani 1 1 d . .
C11 C 0.89011(18) 0.64852(5) 0.7747(2) 0.0185(3) Uani 1 1 d . .
H11 H 0.8834 0.6814 0.7556 0.022 Uiso 1 1 calc R U
C12 C 1.03987(19) 0.62737(6) 0.8367(2) 0.0241(4) Uani 1 1 d . .
H12 H 1.1356 0.6459 0.8598 0.029 Uiso 1 1 calc R U
C13 C 1.0506(2) 0.57932(6) 0.8651(2) 0.0265(4) Uani 1 1 d . .
H13 H 1.1533 0.5650 0.9088 0.032 Uiso 1 1 calc R U
C14 C 0.9111(2) 0.55228(6) 0.8296(3) 0.0246(4) Uani 1 1 d . .
H14 H 0.9186 0.5193 0.8479 0.029 Uiso 1 1 calc R U
C15 C 0.76142(19) 0.57298(5) 0.7679(2) 0.0181(3) Uani 1 1 d . .
H15 H 0.6663 0.5542 0.7440 0.022 Uiso 1 1 calc R U
C16 C 0.5811(2) 0.64745(5) 0.2359(2) 0.0220(3) Uani 1 1 d . .
H16A H 0.4897 0.6658 0.1643 0.033 Uiso 1 1 calc R U
H16B H 0.6445 0.6353 0.1424 0.033 Uiso 1 1 calc R U
H16C H 0.6501 0.6674 0.3337 0.033 Uiso 1 1 calc R U
C17 C 0.6754(2) 0.52863(6) 0.2742(3) 0.0252(4) Uani 1 1 d . .
H17A H 0.7065 0.5223 0.4162 0.038 Uiso 1 1 calc R U
H17B H 0.7587 0.5480 0.2328 0.038 Uiso 1 1 calc R U
H17C H 0.6650 0.4990 0.2011 0.038 Uiso 1 1 calc R U
C18 C 0.61946(17) 0.71637(5) 0.8626(2) 0.0146(3) Uani 1 1 d . .
N1 N 0.51968(15) 0.60833(4) 0.33667(19) 0.0164(3) Uani 1 1 d . .
N2 N 0.68849(17) 0.74199(5) 0.9777(2) 0.0201(3) Uani 1 1 d . .
O1 O 0.45163(14) 0.56700(4) 0.01601(16) 0.0226(3) Uani 1 1 d . .
O2 O 0.37585(14) 0.53283(4) 0.31428(18) 0.0252(3) Uani 1 1 d . .
S1 S 0.48914(4) 0.55836(2) 0.22478(5) 0.01585(13) Uani 1 1 d . .

loop_
_atom_site_aniso_label
_atom_site_aniso_U_11
_atom_site_aniso_U_22
_atom_site_aniso_U_33
_atom_site_aniso_U_23
_atom_site_aniso_U_13
_atom_site_aniso_U_12
C1 0.0151(7) 0.0135(7) 0.0135(7) -0.0010(5) 0.0038(6) -0.0011(5)
C2 0.0156(7) 0.0164(7) 0.0154(7) 0.0015(6) 0.0054(6) -0.0005(6)
C3 0.0179(8) 0.0241(8) 0.0170(8) -0.0002(6) 0.0036(6) -0.0040(6)
C4 0.0131(7) 0.0308(9) 0.0212(8) 0.0049(6) 0.0023(6) -0.0008(6)
C5 0.0176(8) 0.0247(8) 0.0233(8) 0.0060(6) 0.0083(6) 0.0059(6)
C6 0.0210(8) 0.0170(7) 0.0173(7) 0.0019(6) 0.0069(6) 0.0014(6)
C7 0.0152(7) 0.0171(7) 0.0126(7) 0.0022(5) 0.0050(6) -0.0004(5)
C8 0.0159(7) 0.0122(7) 0.0121(7) 0.0008(5) 0.0040(6) -0.0009(5)
C9 0.0159(7) 0.0132(7) 0.0117(7) 0.0011(5) 0.0045(5) -0.0025(5)
C10 0.0167(7) 0.0160(7) 0.0101(7) -0.0009(5) 0.0031(5) 0.0018(5)
C11 0.0192(8) 0.0190(8) 0.0179(8) -0.0020(6) 0.0051(6) -0.0009(6)
C12 0.0156(8) 0.0340(9) 0.0224(8) -0.0044(7) 0.0031(6) -0.0023(7)
C13 0.0189(8) 0.0351(10) 0.0231(9) -0.0029(7) -0.0014(7) 0.0111(7)
C14 0.0283(9) 0.0198(8) 0.0230(9) 0.0004(6) -0.0011(7) 0.0075(7)
C15 0.0209(8) 0.0159(7) 0.0164(8) -0.0006(6) 0.0014(6) 0.0007(6)
C16 0.0307(9) 0.0182(8) 0.0196(8) -0.0014(6) 0.0111(7) -0.0066(7)
C17 0.0270(9) 0.0229(8) 0.0240(9) -0.0055(7) 0.0014(7) 0.0073(7)
C18 0.0176(7) 0.0133(7) 0.0140(7) 0.0021(6) 0.0057(6) 0.0019(6)
N1 0.0227(7) 0.0121(6) 0.0159(6) -0.0023(5) 0.0077(5) -0.0028(5)
N2 0.0236(7) 0.0178(7) 0.0193(7) -0.0035(5) 0.0052(6) -0.0010(5)
O1 0.0232(6) 0.0265(6) 0.0164(6) -0.0057(4) -0.0004(5) 0.0004(5)
O2 0.0289(6) 0.0177(6) 0.0304(7) -0.0069(5) 0.0090(5) -0.0095(5)
S1 0.0165(2) 0.0140(2) 0.0163(2) -0.00465(13) 0.00160(15) -0.00132(13)

loop_
_atom_type_symbol
_atom_type_description
_atom_type_scat_dispersion_real
_atom_type_scat_dispersion_imag
_atom_type_scat_source
C C 0.0033 0.0016 'International Tables Vol C Tables 4.2.6.8 and 6.1.1.4'
N N 0.0061 0.0033 'International Tables Vol C Tables 4.2.6.8 and 6.1.1.4'
O O 0.0106 0.0060 'International Tables Vol C Tables 4.2.6.8 and 6.1.1.4'
S S 0.1246 0.1234 'International Tables Vol C Tables 4.2.6.8 and 6.1.1.4'
H H 0.0000 0.0000 'International Tables Vol C Tables 4.2.6.8 and 6.1.1.4'

loop_
_geom_angle_atom_site_label_1
_geom_angle_atom_site_label_2
_geom_angle_atom_site_label_3
_geom_angle
N1 C1 C2 114.07(12)
N1 C1 C9 110.95(11)
C2 C1 C9 102.87(11)
N1 C1 H1 109.6
C2 C1 H1 109.6
C9 C1 H1 109.6
C3 C2 C7 120.76(14)
C3 C2 C1 129.69(14)
C7 C2 C1 109.54(13)
C2 C3 C4 118.09(15)
C2 C3 H3 121.0
C4 C3 H3 121.0
C5 C4 C3 120.98(15)
C5 C4 H4 119.5
C3 C4 H4 119.5
C4 C5 C6 120.91(14)
C4 C5 H5 119.5
C6 C5 H5 119.5
C7 C6 C5 117.73(14)
C7 C6 H6 121.1
C5 C6 H6 121.1
C6 C7 C2 121.52(14)
C6 C7 C8 130.89(14)
C2 C7 C8 107.58(13)
C9 C8 C18 125.31(14)
C9 C8 C7 110.86(13)
C18 C8 C7 123.81(13)
C8 C9 C10 128.97(13)
C8 C9 C1 109.13(12)
C10 C9 C1 121.88(12)
C11 C10 C15 119.24(14)
C11 C10 C9 121.31(13)
C15 C10 C9 119.43(13)
C12 C11 C10 120.06(14)
C12 C11 H11 120.0
C10 C11 H11 120.0
C11 C12 C13 120.29(15)
C11 C12 H12 119.9
C13 C12 H12 119.9
C14 C13 C12 119.86(15)
C14 C13 H13 120.1
C12 C13 H13 120.1
C15 C14 C13 120.31(15)
C15 C14 H14 119.8
C13 C14 H14 119.8
C14 C15 C10 120.24(15)
C14 C15 H15 119.9
C10 C15 H15 119.9
N1 C16 H16A 109.5
N1 C16 H16B 109.5
H16A C16 H16B 109.5
N1 C16 H16C 109.5
H16A C16 H16C 109.5
H16B C16 H16C 109.5
S1 C17 H17A 109.5
S1 C17 H17B 109.5
H17A C17 H17B 109.5
S1 C17 H17C 109.5
H17A C17 H17C 109.5
H17B C17 H17C 109.5
N2 C18 C8 179.52(16)
C16 N1 C1 117.56(11)
C16 N1 S1 118.95(10)
C1 N1 S1 122.40(10)
O1 S1 O2 119.25(7)
O1 S1 N1 108.04(7)
O2 S1 N1 107.37(7)
O1 S1 C17 106.68(8)
O2 S1 C17 108.39(8)
N1 S1 C17 106.47(7)

loop_
_geom_bond_atom_site_label_1
_geom_bond_atom_site_label_2
_geom_bond_distance
C1 N1 1.4676(18)
C1 C2 1.516(2)
C1 C9 1.525(2)
C1 H1 1.0000
C2 C3 1.383(2)
C2 C7 1.396(2)
C3 C4 1.398(2)
C3 H3 0.9500
C4 C5 1.391(2)
C4 H4 0.9500
C5 C6 1.395(2)
C5 H5 0.9500
C6 C7 1.386(2)
C6 H6 0.9500
C7 C8 1.473(2)
C8 C9 1.354(2)
C8 C18 1.431(2)
C9 C10 1.465(2)
C10 C11 1.395(2)
C10 C15 1.400(2)
C11 C12 1.387(2)
C11 H11 0.9500
C12 C13 1.388(3)
C12 H12 0.9500
C13 C14 1.386(2)
C13 H13 0.9500
C14 C15 1.381(2)
C14 H14 0.9500
C15 H15 0.9500
C16 N1 1.4646(18)
C16 H16A 0.9800
C16 H16B 0.9800
C16 H16C 0.9800
C17 S1 1.7561(16)
C17 H17A 0.9800
C17 H17B 0.9800
C17 H17C 0.9800
C18 N2 1.149(2)
N1 S1 1.6195(12)
O1 S1 1.4341(12)
O2 S1 1.4352(12)
